data_4347292
loop_
_publ_author_name
'Chakraborty, Uttam'
'M\"uhldorf, Bernd'
'van Velzen, Niels J. C.'
'de Bruin, Bas'
'Harder, Sjoerd'
'Wolf, Robert'

_publ_section_title
;
 [Cp(Ar)Ni{Ga(nacnac)}]: An Open-Shell Nickel(I) Complex Supported by a
 Gallium(I) Carbenoid (Cp(Ar) = C5(C6H4-4-Et)5, nacnac =
 HC[C(Me)N-(C6H3)-2,6-iPr2]2).
;
_journal_issue 6
_journal_name_full 'Inorganic chemistry'
_journal_page_first 3075
_journal_page_last 3078
_journal_paper_doi 10.1021/acs.inorgchem.5b02979
_journal_volume 55
_journal_year 2016
_chemical_formula_moiety 'C74 H86 Ga N2 Ni'
_chemical_formula_sum 'C74 H86 Ga N2 Ni'
_chemical_formula_weight 1131.87
_space_group_crystal_system monoclinic
_space_group_IT_number 13
_space_group_name_Hall '-P 2yc'
_space_group_name_H-M_alt 'P 1 2/c 1'
_atom_sites_solution_hydrogens geom
_audit_creation_date 2015-10-29
_audit_creation_method
;
Olex2 1.2
(compiled 2015.09.30 svn.r3233 for OlexSys, GUI svn.r5103)
;
_cell_angle_alpha 90
_cell_angle_beta 98.9460(7)
_cell_angle_gamma 90
_cell_formula_units_Z 4
_cell_length_a 24.54658(18)
_cell_length_b 11.25766(8)
_cell_length_c 22.79169(15)
_cell_measurement_reflns_used 25590
_cell_measurement_temperature 124(1)
_cell_measurement_theta_max 65.7990
_cell_measurement_theta_min 4.3190
_cell_volume 6221.57(8)
_computing_cell_refinement 'CrysAlisPro 1.171.38.41 (Rigaku OD, 2015)'
_computing_data_collection 'CrysAlisPro 1.171.38.41 (Rigaku OD, 2015)'
_computing_data_reduction 'CrysAlisPro 1.171.38.41 (Rigaku OD, 2015)'
_computing_molecular_graphics 'Olex2 (Dolomanov et al., 2009)'
_computing_publication_material 'Olex2 (Dolomanov et al., 2009)'
_computing_structure_refinement 'ShelXL (Sheldrick, 2015)'
_computing_structure_solution 'ShelXT (Sheldrick, 2015)'
_diffrn_ambient_environment N~2~
_diffrn_ambient_temperature 124(1)
_diffrn_detector 'CCD plate'
_diffrn_detector_area_resol_mean 5.2548
_diffrn_detector_type AtlasS2
_diffrn_measured_fraction_theta_full 0.948
_diffrn_measured_fraction_theta_max 0.986
_diffrn_measurement_details
;
List of Runs (angles in degrees, time in seconds):

  # Type    Start    End  Width  t~exp~   \w     \q     \k     \f   Frames
--------------------------------------------------------------------------
  1  \w    -27.00  68.00   0.50    7.50    --   39.03 -38.00  90.00  190
  2  \w     26.00 115.00   0.50    7.50    --   39.03  57.00-120.00  178
  3  \w     74.00 100.00   0.50   30.00    --   93.50 -86.00-102.73   52
  4  \w     37.00  63.00   0.50   30.00    --   93.50 -89.00 -20.62   52
  5  \w    101.00 133.00   0.50   30.00    --   93.50 -89.00 -20.62   64
  6  \w     39.00 144.00   0.50   30.00    --   93.50  18.00 -13.41  210
  7  \w    101.00 130.00   0.50   30.00    --   93.50  30.00   0.00   58
  8  \w     15.00  69.00   0.50   30.00    --   93.50 -30.00  90.00  108
  9  \w    100.00 125.00   0.50   30.00    --   93.50 -61.00  90.00   50
 10  \w     23.00  48.00   0.50   30.00    --   93.50 -30.00  60.00   50
 11  \w     28.00  68.00   0.50   30.00    --   93.50 -30.00 150.00   80
 12  \w     38.00  81.00   0.50   30.00    --   93.50 -61.00  60.00   86
 13  \w     87.00 123.00   0.50   30.00    --   93.50 -61.00  60.00   72
 14  \w     65.00 102.00   0.50   30.00    --   93.50  45.00  30.00   74
 15  \w     93.00 119.00   0.50   30.00    --   93.50 -61.00   0.00   52
 16  \w    133.00 159.00   0.50   30.00    --   93.50  45.00  30.00   52
 17  \w    133.00 159.00   0.50   30.00    --   93.50  15.00 -30.00   52
 18  \w     23.00  74.00   0.50   30.00    --   93.50 -61.00  90.00  102
 19  \w     41.00  74.00   0.50   30.00    --   93.50 -45.00 150.00   66
 20  \w     75.00 102.00   0.50   30.00    --   93.50  45.00 -90.00   54
 21  \w    131.00 157.00   0.50   30.00    --   93.50  45.00 -90.00   52
 22  \w     20.00  46.00   0.50   30.00    --   93.50 -61.00 120.00   52
 23  \w     76.00 125.00   0.50   30.00    --   93.50 -61.00 120.00   98
 24  \w     39.00  64.00   0.50   30.00    --   93.50 -30.00 120.00   50
 25  \w     11.00  37.00   0.50   30.00    --   93.50 -95.00 -90.00   52
 26  \w      9.00  52.00   0.50   30.00    --   93.50 -95.00 120.00   86
 27  \w     55.00  85.00   0.50   30.00    --   93.50 178.00  30.00   60
 28  \w      9.00  55.00   0.50   30.00    --   93.50 -15.00 -30.00   92
 29  \w    134.00 159.00   0.50   30.00    --   93.50 -15.00 -30.00   50
 30  \w     33.00  58.00   0.50   30.00    --   93.50 -61.00   0.00   50
;
_diffrn_measurement_device 'four-circle diffractometer'
_diffrn_measurement_device_type 'Xcalibur, AtlasS2, Gemini ultra'
_diffrn_measurement_method '\w scans'
_diffrn_orient_matrix_type 'CrysAlisPro convention (1999,Acta A55,543-557)'
_diffrn_orient_matrix_UB_11 0.0315140000
_diffrn_orient_matrix_UB_12 0.0204365000
_diffrn_orient_matrix_UB_13 -0.0525423000
_diffrn_orient_matrix_UB_21 0.0547471000
_diffrn_orient_matrix_UB_22 -0.0284051000
_diffrn_orient_matrix_UB_23 0.0404892000
_diffrn_orient_matrix_UB_31 -0.0068686000
_diffrn_orient_matrix_UB_32 -0.1322738000
_diffrn_orient_matrix_UB_33 -0.0168008000
_diffrn_radiation_monochromator mirror
_diffrn_radiation_probe x-ray
_diffrn_radiation_type CuK\a
_diffrn_radiation_wavelength 1.54184
_diffrn_reflns_av_R_equivalents 0.0264
_diffrn_reflns_av_unetI/netI 0.0229
_diffrn_reflns_Laue_measured_fraction_full 0.948
_diffrn_reflns_Laue_measured_fraction_max 0.986
_diffrn_reflns_limit_h_max 28
_diffrn_reflns_limit_h_min -29
_diffrn_reflns_limit_k_max 8
_diffrn_reflns_limit_k_min -12
_diffrn_reflns_limit_l_max 27
_diffrn_reflns_limit_l_min -26
_diffrn_reflns_number 43685
_diffrn_reflns_point_group_measured_fraction_full 0.948
_diffrn_reflns_point_group_measured_fraction_max 0.986
_diffrn_reflns_theta_full 67.684
_diffrn_reflns_theta_max 66.021
_diffrn_reflns_theta_min 3.646
_diffrn_source 'fine-focus sealed X-ray tube'
_diffrn_source_type 'Enhance Ultra (Cu) X-ray Source'
_exptl_absorpt_coefficient_mu 1.222
_exptl_absorpt_correction_T_max 0.984
_exptl_absorpt_correction_T_min 0.937
_exptl_absorpt_correction_type analytical
_exptl_absorpt_process_details
;
CrysAlisPro 1.171.38.41 (Rigaku Oxford Diffraction, 2015)
Analytical numeric absorption correction using a multifaceted crystal
			model based on expressions derived by R.C. Clark & J.S. Reid.
(Clark, R. C. & Reid, J. S. (1995). Acta Cryst. A51, 887-897)
Empirical absorption correction using spherical harmonics,
 implemented in SCALE3 ABSPACK scaling algorithm.
;
_exptl_crystal_colour 'dark red'
_exptl_crystal_colour_modifier dark
_exptl_crystal_colour_primary red
_exptl_crystal_density_diffrn 1.208
_exptl_crystal_description block
_exptl_crystal_F_000 2412
_exptl_crystal_size_max 0.381
_exptl_crystal_size_mid 0.153
_exptl_crystal_size_min 0.067
_refine_diff_density_max 0.947
_refine_diff_density_min -0.457
_refine_diff_density_rms 0.047
_refine_ls_extinction_method none
_refine_ls_goodness_of_fit_ref 1.029
_refine_ls_hydrogen_treatment constr
_refine_ls_matrix_type full
_refine_ls_number_parameters 728
_refine_ls_number_reflns 10697
_refine_ls_number_restraints 12
_refine_ls_restrained_S_all 1.060
_refine_ls_R_factor_all 0.0382
_refine_ls_R_factor_gt 0.0330
_refine_ls_shift/su_max 0.003
_refine_ls_shift/su_mean 0.000
_refine_ls_structure_factor_coef Fsqd
_refine_ls_weighting_details 'w=1/[\s^2^(Fo^2^)+(0.0396P)^2^+4.1823P] where P=(Fo^2^+2Fc^2^)/3'
_refine_ls_weighting_scheme calc
_refine_ls_wR_factor_gt 0.0818
_refine_ls_wR_factor_ref 0.0860
_reflns_Friedel_coverage 0.000
_reflns_number_gt 9531
_reflns_number_total 10697
_reflns_threshold_expression 'I > 2\s(I)'
_cod_data_source_file ic5b02979_si_001.cif
_cod_data_source_block 2
_cod_original_cell_volume 6221.58(8)
_cod_database_code 4347292
_shelxl_version_number 2014/6
_chemical_oxdiff_formula C74H86NiGaN2
_shelx_space_group_comment
;
The symmetry employed for this shelxl refinement is uniquely defined
by the following loop, which should always be used as a source of
symmetry information in preference to the above space-group names.
They are only intended as comments.
;
_reflns_odcompleteness_completeness 96.92
_reflns_odcompleteness_iscentric 1
_reflns_odcompleteness_theta 66.65
_olex2_refinement_description
;
1. Fixed Uiso
 At 1.2 times of:
  All C(H) groups, All C(H,H) groups, All C(H,H,H,H) groups
 At 1.5 times of:
  All C(H,H,H) groups
2. Uiso/Uaniso restraints and constraints
Uanis(C37A) \\sim Ueq, Uanis(C37) \\sim Ueq: with sigma of 0.001 and sigma for
terminal atoms of 0.002
3. Others
 Fixed Sof: H36A(0.75) H36B(0.75) H36C(0.25) H36D(0.25) C37A(0.75) H37A(0.75)
 H37B(0.75) H37C(0.75) C37(0.25) H37D(0.25) H37E(0.25) H37F(0.25)
4.a Ternary CH refined with riding coordinates:
 C57(H57), C58(H58), C72(H72), C69(H69)
4.b Secondary CH2 refined with riding coordinates:
 C44(H44A,H44B), C12(H12A,H12B), C28(H28A,H28B), C20(H20A,H20B), C36(H36A,
 H36B), C36(H36C,H36D)
4.c Aromatic/amide H refined with riding coordinates:
 C47(H47), C35(H35), C7(H7), C23(H23), C15(H15), C39(H39), C19(H19), C43(H43),
 C8(H8), C11(H11), C10(H10), C27(H27), C40(H40), C53(H53), C66(H66), C26(H26),
 C42(H42), C67(H67), C55(H55), C65(H65), C24(H24), C16(H16), C18(H18), C31(H31),
  C54(H54), C34(H34), C32(H32)
4.d Idealised Me refined as rotating group:
 C50(H50A,H50B,H50C), C49(H49A,H49B,H49C), C45(H45A,H45B,H45C), C74(H74A,H74B,
 H74C), C62(H62A,H62B,H62C), C61(H61A,H61B,H61C), C73(H73A,H73B,H73C), C71(H71A,
 H71B,H71C), C70(H70A,H70B,H70C), C60(H60A,H60B,H60C), C21(H21A,H21B,H21C),
 C59(H59A,H59B,H59C), C29(H29A,H29B,H29C), C13(H13A,H13B,H13C), C37A(H37A,H37B,
 H37C), C37(H37D,H37E,H37F)
;
_olex2_submission_special_instructions 'No special instructions were received'
_oxdiff_exptl_absorpt_empirical_details
;
Empirical correction (ABSPACK) includes:
- Absorption correction using spherical harmonics
- Frame scaling
;
_oxdiff_exptl_absorpt_empirical_full_max 1.362
_oxdiff_exptl_absorpt_empirical_full_min 0.819

loop_
_space_group_symop_operation_xyz
'x, y, z'
'-x, y, -z+1/2'
'-x, -y, -z'
'x, -y, z-1/2'

loop_
_atom_site_label
_atom_site_type_symbol
_atom_site_fract_x
_atom_site_fract_y
_atom_site_fract_z
_atom_site_U_iso_or_equiv
_atom_site_adp_type
_atom_site_occupancy
_atom_site_site_symmetry_order
_atom_site_calc_flag
_atom_site_refinement_flags_posn
_atom_site_refinement_flags_adp
_atom_site_refinement_flags_occupancy
_atom_site_disorder_assembly
_atom_site_disorder_group
Ga1 Ga 0.76355(2) 0.59505(2) 0.49686(2) 0.01888(7) Uani 1 1 d . . . . .
Ni1 Ni 0.73798(2) 0.40506(2) 0.46886(2) 0.02045(8) Uani 1 1 d . . . . .
N2 N 0.82005(6) 0.69581(13) 0.54376(6) 0.0211(3) Uani 1 1 d . . . . .
N1 N 0.71917(6) 0.73496(12) 0.46603(6) 0.0197(3) Uani 1 1 d . . . . .
C2 C 0.70095(7) 0.25136(14) 0.50426(7) 0.0197(3) Uani 1 1 d . . . . .
C4 C 0.77713(7) 0.23591(14) 0.45505(7) 0.0198(3) Uani 1 1 d . . . . .
C3 C 0.76017(7) 0.23882(14) 0.51292(7) 0.0198(3) Uani 1 1 d . . . . .
C48 C 0.72899(7) 0.84794(15) 0.48017(7) 0.0203(3) Uani 1 1 d . . . . .
C47 C 0.77339(7) 0.88379(15) 0.52248(7) 0.0216(3) Uani 1 1 d . . . . .
H47 H 0.7743 0.9637 0.5330 0.026 Uiso 1 1 calc R . . . .
C38 C 0.72676(7) 0.23399(15) 0.34632(7) 0.0209(3) Uani 1 1 d . . . . .
C14 C 0.66329(7) 0.24531(15) 0.54948(7) 0.0211(3) Uani 1 1 d . . . . .
C5 C 0.72923(7) 0.24882(14) 0.41131(7) 0.0193(3) Uani 1 1 d . . . . .
C46 C 0.81643(7) 0.81401(15) 0.55072(7) 0.0205(3) Uani 1 1 d . . . . .
C51 C 0.67280(7) 0.70457(15) 0.42159(7) 0.0210(3) Uani 1 1 d . . . . .
C30 C 0.83284(7) 0.21142(15) 0.44032(7) 0.0218(3) Uani 1 1 d . . . . .
C63 C 0.87109(7) 0.63939(15) 0.57008(8) 0.0220(3) Uani 1 1 d . . . . .
C1 C 0.68239(7) 0.25944(14) 0.44165(7) 0.0192(3) Uani 1 1 d . . . . .
C6 C 0.62408(7) 0.26626(15) 0.41233(7) 0.0209(3) Uani 1 1 d . . . . .
C56 C 0.61989(7) 0.69739(15) 0.43790(7) 0.0235(4) Uani 1 1 d . . . . .
C68 C 0.87721(7) 0.59685(15) 0.62864(8) 0.0241(4) Uani 1 1 d . . . . .
C35 C 0.85590(7) 0.28413(17) 0.40109(8) 0.0276(4) Uani 1 1 d . . . . .
H35 H 0.8376 0.3531 0.3868 0.033 Uiso 1 1 calc R . . . .
C7 C 0.60207(7) 0.18195(16) 0.37022(8) 0.0256(4) Uani 1 1 d . . . . .
H7 H 0.6240 0.1192 0.3612 0.031 Uiso 1 1 calc R . . . .
C64 C 0.91416(7) 0.63151(16) 0.53621(8) 0.0257(4) Uani 1 1 d . . . . .
C23 C 0.78283(7) 0.15868(16) 0.61675(8) 0.0246(4) Uani 1 1 d . . . . .
H23 H 0.7474 0.1276 0.6133 0.029 Uiso 1 1 calc R . . . .
C15 C 0.61914(7) 0.16540(16) 0.54200(8) 0.0252(4) Uani 1 1 d . . . . .
H15 H 0.6127 0.1191 0.5078 0.030 Uiso 1 1 calc R . . . .
C39 C 0.75390(8) 0.13800(16) 0.32452(8) 0.0262(4) Uani 1 1 d . . . . .
H39 H 0.7743 0.0860 0.3510 0.031 Uiso 1 1 calc R . . . .
C19 C 0.67016(7) 0.31534(17) 0.60042(8) 0.0270(4) Uani 1 1 d . . . . .
H19 H 0.6984 0.3712 0.6062 0.032 Uiso 1 1 calc R . . . .
C22 C 0.79813(7) 0.22352(15) 0.56978(7) 0.0212(3) Uani 1 1 d . . . . .
C52 C 0.68231(7) 0.67843(15) 0.36393(7) 0.0244(4) Uani 1 1 d . . . . .
C43 C 0.69641(7) 0.30950(16) 0.30508(7) 0.0243(4) Uani 1 1 d . . . . .
H43 H 0.6776 0.3735 0.3182 0.029 Uiso 1 1 calc R . . . .
C8 C 0.54797(8) 0.19064(17) 0.34168(8) 0.0290(4) Uani 1 1 d . . . . .
H8 H 0.5342 0.1336 0.3138 0.035 Uiso 1 1 calc R . . . .
C11 C 0.58931(7) 0.35609(17) 0.42578(8) 0.0279(4) Uani 1 1 d . . . . .
H11 H 0.6026 0.4121 0.4545 0.033 Uiso 1 1 calc R . . . .
C10 C 0.53536(8) 0.36400(19) 0.39741(8) 0.0317(4) Uani 1 1 d . . . . .
H10 H 0.5130 0.4249 0.4076 0.038 Uiso 1 1 calc R . . . .
C27 C 0.85194(7) 0.26904(16) 0.57718(8) 0.0261(4) Uani 1 1 d . . . . .
H27 H 0.8630 0.3149 0.5472 0.031 Uiso 1 1 calc R . . . .
C41 C 0.72084(8) 0.19511(17) 0.22281(8) 0.0282(4) Uani 1 1 d . . . . .
C25 C 0.87348(8) 0.18211(17) 0.67528(8) 0.0306(4) Uani 1 1 d . . . . .
C57 C 0.61020(7) 0.72420(17) 0.50099(8) 0.0275(4) Uani 1 1 d . . . . .
H57 H 0.6419 0.7699 0.5204 0.033 Uiso 1 1 calc R . . . .
C9 C 0.51398(7) 0.28298(18) 0.35405(8) 0.0290(4) Uani 1 1 d . . . . .
C40 C 0.75071(8) 0.11953(17) 0.26403(8) 0.0305(4) Uani 1 1 d . . . . .
H40 H 0.7690 0.0550 0.2507 0.037 Uiso 1 1 calc R . . . .
C53 C 0.63739(8) 0.64202(18) 0.32286(8) 0.0304(4) Uani 1 1 d . . . . .
H53 H 0.6427 0.6227 0.2845 0.036 Uiso 1 1 calc R . . . .
C50 C 0.69226(8) 0.94398(16) 0.44958(8) 0.0275(4) Uani 1 1 d . . . . .
H50A H 0.6907 0.9371 0.4074 0.041 Uiso 1 1 calc GR . . . .
H50B H 0.7069 1.0204 0.4625 0.041 Uiso 1 1 calc GR . . . .
H50C H 0.6558 0.9356 0.4594 0.041 Uiso 1 1 calc GR . . . .
C66 C 0.96900(8) 0.53071(18) 0.61868(9) 0.0322(4) Uani 1 1 d . . . . .
H66 H 1.0015 0.4924 0.6346 0.039 Uiso 1 1 calc R . . . .
C26 C 0.88886(8) 0.24685(17) 0.62841(8) 0.0299(4) Uani 1 1 d . . . . .
H26 H 0.9247 0.2758 0.6316 0.036 Uiso 1 1 calc R . . . .
C42 C 0.69397(7) 0.29003(17) 0.24440(8) 0.0277(4) Uani 1 1 d . . . . .
H42 H 0.6738 0.3420 0.2177 0.033 Uiso 1 1 calc R . . . .
C67 C 0.92688(8) 0.54265(17) 0.65187(8) 0.0294(4) Uani 1 1 d . . . . .
H67 H 0.9318 0.5139 0.6906 0.035 Uiso 1 1 calc R . . . .
C55 C 0.57662(8) 0.66237(18) 0.39475(8) 0.0303(4) Uani 1 1 d . . . . .
H55 H 0.5412 0.6579 0.4043 0.036 Uiso 1 1 calc R . . . .
C58 C 0.73877(8) 0.69479(17) 0.34497(8) 0.0284(4) Uani 1 1 d . . . . .
H58 H 0.7654 0.7118 0.3807 0.034 Uiso 1 1 calc R . . . .
C65 C 0.96278(8) 0.57581(17) 0.56172(9) 0.0309(4) Uani 1 1 d . . . . .
H65 H 0.9917 0.5689 0.5399 0.037 Uiso 1 1 calc R . . . .
C24 C 0.81973(8) 0.13989(17) 0.66846(8) 0.0287(4) Uani 1 1 d . . . . .
H24 H 0.8082 0.0978 0.6994 0.034 Uiso 1 1 calc R . . . .
C16 C 0.58472(7) 0.15388(18) 0.58447(8) 0.0284(4) Uani 1 1 d . . . . .
H16 H 0.5559 0.0995 0.5784 0.034 Uiso 1 1 calc R . . . .
C72 C 0.83154(8) 0.61029(17) 0.66640(8) 0.0272(4) Uani 1 1 d . . . . .
H72 H 0.8087 0.6779 0.6506 0.033 Uiso 1 1 calc R . . . .
C18 C 0.63555(8) 0.30314(18) 0.64270(8) 0.0314(4) Uani 1 1 d . . . . .
H18 H 0.6413 0.3506 0.6765 0.038 Uiso 1 1 calc R . . . .
C17 C 0.59242(7) 0.22179(18) 0.63587(8) 0.0300(4) Uani 1 1 d . . . . .
C31 C 0.86169(8) 0.10970(17) 0.46099(9) 0.0311(4) Uani 1 1 d . . . . .
H31 H 0.8474 0.0599 0.4874 0.037 Uiso 1 1 calc R . . . .
C69 C 0.90893(8) 0.68413(18) 0.47373(8) 0.0309(4) Uani 1 1 d . . . . .
H69 H 0.8806 0.7461 0.4704 0.037 Uiso 1 1 calc R . . . .
C54 C 0.58525(8) 0.63411(19) 0.33798(8) 0.0338(4) Uani 1 1 d . . . . .
H54 H 0.5558 0.6097 0.3098 0.041 Uiso 1 1 calc R . . . .
C44 C 0.71647(9) 0.17014(19) 0.15709(8) 0.0351(4) Uani 1 1 d . . . . .
H44A H 0.7517 0.1410 0.1488 0.042 Uiso 1 1 calc R . . . .
H44B H 0.7084 0.2436 0.1352 0.042 Uiso 1 1 calc R . . . .
C49 C 0.86237(7) 0.87833(17) 0.58961(8) 0.0276(4) Uani 1 1 d . . . . .
H49A H 0.8692 0.8409 0.6279 0.041 Uiso 1 1 calc GR . . . .
H49B H 0.8519 0.9596 0.5941 0.041 Uiso 1 1 calc GR . . . .
H49C H 0.8952 0.8754 0.5716 0.041 Uiso 1 1 calc GR . . . .
C34 C 0.90550(8) 0.2552(2) 0.38311(9) 0.0355(4) Uani 1 1 d . . . . .
H34 H 0.9200 0.3051 0.3569 0.043 Uiso 1 1 calc R . . . .
C12 C 0.45635(8) 0.2975(2) 0.31951(9) 0.0366(5) Uani 1 1 d . . . . .
H12A H 0.4528 0.2477 0.2844 0.044 Uiso 1 1 calc R . . . .
H12B H 0.4298 0.2698 0.3439 0.044 Uiso 1 1 calc R . . . .
C45 C 0.67205(9) 0.07956(19) 0.13554(9) 0.0350(4) Uani 1 1 d . . . . .
H45A H 0.6720 0.0637 0.0942 0.053 Uiso 1 1 calc GR . . . .
H45B H 0.6367 0.1103 0.1410 0.053 Uiso 1 1 calc GR . . . .
H45C H 0.6793 0.0074 0.1578 0.053 Uiso 1 1 calc GR . . . .
C28 C 0.91357(9) 0.1606(2) 0.73160(9) 0.0421(5) Uani 1 1 d . . . . .
H28A H 0.9002 0.0949 0.7530 0.051 Uiso 1 1 calc R . . . .
H28B H 0.9489 0.1374 0.7211 0.051 Uiso 1 1 calc R . . . .
C74 C 0.79441(9) 0.5007(2) 0.66066(9) 0.0373(5) Uani 1 1 d . . . . .
H74A H 0.7813 0.4854 0.6194 0.056 Uiso 1 1 calc GR . . . .
H74B H 0.7636 0.5145 0.6810 0.056 Uiso 1 1 calc GR . . . .
H74C H 0.8150 0.4334 0.6779 0.056 Uiso 1 1 calc GR . . . .
C62 C 0.60772(10) 0.60963(19) 0.53647(9) 0.0397(5) Uani 1 1 d . . . . .
H62A H 0.5760 0.5643 0.5196 0.060 Uiso 1 1 calc GR . . . .
H62B H 0.6051 0.6288 0.5770 0.060 Uiso 1 1 calc GR . . . .
H62C H 0.6405 0.5638 0.5351 0.060 Uiso 1 1 calc GR . . . .
C61 C 0.55864(9) 0.7996(2) 0.50284(10) 0.0399(5) Uani 1 1 d . . . . .
H61A H 0.5599 0.8689 0.4785 0.060 Uiso 1 1 calc GR . . . .
H61B H 0.5572 0.8233 0.5430 0.060 Uiso 1 1 calc GR . . . .
H61C H 0.5264 0.7538 0.4881 0.060 Uiso 1 1 calc GR . . . .
C73 C 0.85287(9) 0.6367(2) 0.73157(9) 0.0396(5) Uani 1 1 d . . . . .
H73A H 0.8720 0.5684 0.7497 0.059 Uiso 1 1 calc GR . . . .
H73B H 0.8224 0.6552 0.7517 0.059 Uiso 1 1 calc GR . . . .
H73C H 0.8777 0.7031 0.7343 0.059 Uiso 1 1 calc GR . . . .
C71 C 0.88964(9) 0.5898(2) 0.42740(9) 0.0395(5) Uani 1 1 d . . . . .
H71A H 0.9169 0.5282 0.4293 0.059 Uiso 1 1 calc GR . . . .
H71B H 0.8844 0.6251 0.3886 0.059 Uiso 1 1 calc GR . . . .
H71C H 0.8554 0.5565 0.4351 0.059 Uiso 1 1 calc GR . . . .
C70 C 0.96231(9) 0.74143(19) 0.46073(9) 0.0375(5) Uani 1 1 d . . . . .
H70A H 0.9757 0.7964 0.4918 0.056 Uiso 1 1 calc GR . . . .
H70B H 0.9552 0.7829 0.4235 0.056 Uiso 1 1 calc GR . . . .
H70C H 0.9895 0.6809 0.4587 0.056 Uiso 1 1 calc GR . . . .
C32 C 0.91140(9) 0.0814(2) 0.44278(11) 0.0418(5) Uani 1 1 d . . . . .
H32 H 0.9300 0.0128 0.4572 0.050 Uiso 1 1 calc R . . . .
C20 C 0.55659(9) 0.2041(2) 0.68365(9) 0.0389(5) Uani 1 1 d . . . . .
H20A H 0.5191 0.1875 0.6649 0.047 Uiso 1 1 calc R . . . .
H20B H 0.5561 0.2770 0.7062 0.047 Uiso 1 1 calc R . . . .
C33 C 0.93397(8) 0.1534(2) 0.40334(11) 0.0425(5) Uani 1 1 d . . . . .
C60 C 0.75843(9) 0.5849(2) 0.31587(10) 0.0419(5) Uani 1 1 d . . . . .
H60A H 0.7597 0.5189 0.3427 0.063 Uiso 1 1 calc GR . . . .
H60B H 0.7946 0.5990 0.3062 0.063 Uiso 1 1 calc GR . . . .
H60C H 0.7334 0.5672 0.2802 0.063 Uiso 1 1 calc GR . . . .
C21 C 0.57662(10) 0.1030(2) 0.72602(10) 0.0477(6) Uani 1 1 d . . . . .
H21A H 0.5743 0.0294 0.7045 0.072 Uiso 1 1 calc GR . . . .
H21B H 0.5540 0.0987 0.7567 0.072 Uiso 1 1 calc GR . . . .
H21C H 0.6142 0.1172 0.7435 0.072 Uiso 1 1 calc GR . . . .
C59 C 0.73818(11) 0.8012(2) 0.30310(12) 0.0526(6) Uani 1 1 d . . . . .
H59A H 0.7136 0.7853 0.2669 0.079 Uiso 1 1 calc GR . . . .
H59B H 0.7747 0.8146 0.2944 0.079 Uiso 1 1 calc GR . . . .
H59C H 0.7258 0.8706 0.3218 0.079 Uiso 1 1 calc GR . . . .
C29 C 0.92194(13) 0.2661(3) 0.77184(11) 0.0668(8) Uani 1 1 d . . . . .
H29A H 0.9361 0.3310 0.7514 0.100 Uiso 1 1 calc GR . . . .
H29B H 0.9477 0.2465 0.8066 0.100 Uiso 1 1 calc GR . . . .
H29C H 0.8874 0.2886 0.7833 0.100 Uiso 1 1 calc GR . . . .
C13 C 0.44233(11) 0.4241(3) 0.30058(15) 0.0753(10) Uani 1 1 d . . . . .
H13A H 0.4697 0.4542 0.2786 0.113 Uiso 1 1 calc GR . . . .
H13B H 0.4415 0.4725 0.3351 0.113 Uiso 1 1 calc GR . . . .
H13C H 0.4069 0.4261 0.2760 0.113 Uiso 1 1 calc GR . . . .
C36 C 0.98810(11) 0.1237(3) 0.38300(15) 0.0673(8) Uani 1 1 d . . . . .
H36A H 1.0137 0.1881 0.3950 0.081 Uiso 0.75 1 calc R . P A 1
H36B H 1.0029 0.0531 0.4041 0.081 Uiso 0.75 1 calc R . P A 1
H36C H 0.9936 0.1811 0.3528 0.081 Uiso 0.25 1 calc R . P B 2
H36D H 1.0171 0.1368 0.4165 0.081 Uiso 0.25 1 calc R . P B 2
C37A C 0.9871(2) 0.1041(6) 0.3226(3) 0.1029(16) Uani 0.75 1 d . U P C 1
H37A H 0.9632 0.0383 0.3100 0.154 Uiso 0.75 1 calc GR . P C 1
H37B H 1.0237 0.0866 0.3152 0.154 Uiso 0.75 1 calc GR . P C 1
H37C H 0.9736 0.1739 0.3008 0.154 Uiso 0.75 1 calc GR . P C 1
C37 C 0.9957(6) 0.0209(13) 0.3623(7) 0.079(3) Uani 0.25 1 d . U P C 2
H37D H 1.0030 -0.0349 0.3944 0.118 Uiso 0.25 1 calc GR . P C 2
H37E H 1.0265 0.0233 0.3410 0.118 Uiso 0.25 1 calc GR . P C 2
H37F H 0.9632 -0.0031 0.3359 0.118 Uiso 0.25 1 calc GR . P C 2

loop_
_atom_site_aniso_label
_atom_site_aniso_U_11
_atom_site_aniso_U_22
_atom_site_aniso_U_33
_atom_site_aniso_U_23
_atom_site_aniso_U_13
_atom_site_aniso_U_12
Ga1 0.02213(11) 0.01508(11) 0.01974(11) -0.00091(7) 0.00425(8) 0.00023(8)
Ni1 0.02480(15) 0.01527(15) 0.02149(15) -0.00100(10) 0.00424(11) -0.00069(11)
N2 0.0220(7) 0.0199(8) 0.0218(7) -0.0011(6) 0.0045(5) 0.0009(6)
N1 0.0223(7) 0.0180(7) 0.0189(7) -0.0003(5) 0.0039(5) 0.0011(5)
C2 0.0241(8) 0.0145(8) 0.0210(8) -0.0004(6) 0.0051(6) -0.0009(6)
C4 0.0234(8) 0.0151(8) 0.0217(8) -0.0007(6) 0.0061(6) -0.0002(6)
C3 0.0230(8) 0.0144(8) 0.0221(8) 0.0013(6) 0.0040(6) -0.0010(6)
C48 0.0239(8) 0.0180(9) 0.0204(8) 0.0010(6) 0.0078(6) 0.0013(7)
C47 0.0250(8) 0.0165(8) 0.0246(8) -0.0023(6) 0.0077(7) -0.0004(7)
C38 0.0233(8) 0.0192(9) 0.0211(8) -0.0022(6) 0.0067(6) -0.0044(6)
C14 0.0220(8) 0.0219(9) 0.0200(8) 0.0024(6) 0.0053(6) 0.0046(7)
C5 0.0228(8) 0.0146(8) 0.0210(8) -0.0009(6) 0.0054(6) -0.0004(6)
C46 0.0238(8) 0.0185(9) 0.0208(8) -0.0027(6) 0.0082(6) -0.0018(7)
C51 0.0250(8) 0.0162(8) 0.0214(8) 0.0008(6) 0.0023(6) -0.0001(7)
C30 0.0219(8) 0.0219(9) 0.0218(8) -0.0028(7) 0.0043(6) -0.0009(7)
C63 0.0219(8) 0.0168(8) 0.0270(8) -0.0022(7) 0.0029(7) 0.0001(7)
C1 0.0240(8) 0.0140(8) 0.0205(8) -0.0009(6) 0.0059(6) -0.0009(6)
C6 0.0233(8) 0.0218(9) 0.0186(8) 0.0030(6) 0.0062(6) -0.0010(7)
C56 0.0264(9) 0.0207(9) 0.0234(8) 0.0019(7) 0.0043(7) 0.0013(7)
C68 0.0257(9) 0.0204(9) 0.0261(9) -0.0017(7) 0.0039(7) -0.0006(7)
C35 0.0262(9) 0.0296(10) 0.0275(9) 0.0017(7) 0.0061(7) -0.0002(7)
C7 0.0286(9) 0.0237(9) 0.0248(8) -0.0012(7) 0.0055(7) 0.0008(7)
C64 0.0265(9) 0.0220(9) 0.0295(9) -0.0022(7) 0.0067(7) 0.0006(7)
C23 0.0278(9) 0.0211(9) 0.0253(9) -0.0002(7) 0.0059(7) 0.0004(7)
C15 0.0260(9) 0.0267(10) 0.0231(8) 0.0011(7) 0.0045(7) 0.0000(7)
C39 0.0311(9) 0.0223(9) 0.0259(9) -0.0016(7) 0.0068(7) 0.0008(7)
C19 0.0272(9) 0.0282(10) 0.0261(9) -0.0023(7) 0.0056(7) -0.0013(7)
C22 0.0248(8) 0.0172(9) 0.0219(8) -0.0013(6) 0.0046(7) 0.0025(6)
C52 0.0312(9) 0.0198(9) 0.0225(8) 0.0018(7) 0.0051(7) -0.0009(7)
C43 0.0255(9) 0.0240(9) 0.0244(8) -0.0009(7) 0.0070(7) -0.0007(7)
C8 0.0305(9) 0.0321(10) 0.0242(9) -0.0031(7) 0.0030(7) -0.0065(8)
C11 0.0283(9) 0.0302(10) 0.0253(9) -0.0056(7) 0.0048(7) 0.0016(8)
C10 0.0261(9) 0.0372(11) 0.0323(10) -0.0032(8) 0.0061(8) 0.0075(8)
C27 0.0272(9) 0.0265(10) 0.0252(9) 0.0000(7) 0.0065(7) -0.0021(7)
C41 0.0324(10) 0.0308(10) 0.0232(9) -0.0039(7) 0.0101(7) -0.0104(8)
C25 0.0353(10) 0.0275(10) 0.0273(9) -0.0019(7) -0.0007(8) 0.0062(8)
C57 0.0261(9) 0.0309(10) 0.0264(9) -0.0044(7) 0.0070(7) 0.0005(7)
C9 0.0254(9) 0.0384(11) 0.0240(8) 0.0041(8) 0.0061(7) -0.0011(8)
C40 0.0408(11) 0.0239(10) 0.0293(10) -0.0068(7) 0.0133(8) 0.0005(8)
C53 0.0378(10) 0.0329(11) 0.0205(8) -0.0009(7) 0.0046(7) -0.0059(8)
C50 0.0321(10) 0.0183(9) 0.0309(9) 0.0008(7) 0.0013(7) 0.0034(7)
C66 0.0249(9) 0.0292(10) 0.0416(11) 0.0038(8) 0.0026(8) 0.0054(8)
C26 0.0247(9) 0.0311(10) 0.0326(10) -0.0026(8) 0.0010(7) -0.0001(7)
C42 0.0285(9) 0.0322(10) 0.0227(8) 0.0033(7) 0.0045(7) -0.0030(8)
C67 0.0298(9) 0.0291(10) 0.0283(9) 0.0046(7) 0.0015(7) 0.0021(8)
C55 0.0260(9) 0.0351(11) 0.0297(9) 0.0027(8) 0.0041(7) -0.0031(8)
C58 0.0313(10) 0.0314(10) 0.0238(9) -0.0031(7) 0.0083(7) -0.0060(8)
C65 0.0257(9) 0.0305(10) 0.0383(10) 0.0002(8) 0.0110(8) 0.0037(8)
C24 0.0380(10) 0.0254(10) 0.0230(9) 0.0033(7) 0.0061(7) 0.0027(8)
C16 0.0231(9) 0.0335(10) 0.0293(9) 0.0054(8) 0.0060(7) -0.0010(7)
C72 0.0297(9) 0.0281(10) 0.0242(9) 0.0005(7) 0.0053(7) 0.0051(7)
C18 0.0353(10) 0.0370(11) 0.0234(9) -0.0059(8) 0.0097(7) 0.0038(8)
C17 0.0259(9) 0.0374(11) 0.0284(9) 0.0054(8) 0.0094(7) 0.0071(8)
C31 0.0284(9) 0.0274(10) 0.0386(10) 0.0048(8) 0.0088(8) 0.0035(8)
C69 0.0298(9) 0.0344(11) 0.0305(9) 0.0022(8) 0.0108(8) 0.0080(8)
C54 0.0316(10) 0.0413(12) 0.0261(9) 0.0006(8) -0.0025(8) -0.0090(9)
C44 0.0460(11) 0.0381(11) 0.0233(9) -0.0040(8) 0.0116(8) -0.0101(9)
C49 0.0260(9) 0.0228(9) 0.0331(9) -0.0053(7) 0.0022(7) -0.0009(7)
C34 0.0281(10) 0.0458(12) 0.0349(10) 0.0007(9) 0.0123(8) -0.0044(9)
C12 0.0260(10) 0.0525(13) 0.0310(10) -0.0009(9) 0.0038(8) -0.0008(9)
C45 0.0412(11) 0.0374(11) 0.0266(9) -0.0052(8) 0.0060(8) -0.0039(9)
C28 0.0432(12) 0.0443(13) 0.0344(11) 0.0046(9) -0.0076(9) 0.0057(10)
C74 0.0383(11) 0.0443(12) 0.0326(10) -0.0029(9) 0.0160(8) -0.0071(9)
C62 0.0574(13) 0.0388(12) 0.0269(10) 0.0009(8) 0.0194(9) 0.0043(10)
C61 0.0337(11) 0.0458(13) 0.0414(11) -0.0073(9) 0.0099(9) 0.0083(9)
C73 0.0425(11) 0.0468(13) 0.0296(10) -0.0079(9) 0.0060(9) 0.0041(10)
C71 0.0334(11) 0.0533(14) 0.0332(10) -0.0035(9) 0.0089(8) -0.0020(9)
C70 0.0431(12) 0.0349(11) 0.0375(11) 0.0016(9) 0.0157(9) -0.0010(9)
C32 0.0315(11) 0.0356(12) 0.0594(14) 0.0028(10) 0.0101(10) 0.0113(9)
C20 0.0333(10) 0.0529(14) 0.0340(10) 0.0020(9) 0.0165(8) 0.0031(9)
C33 0.0264(10) 0.0475(13) 0.0558(13) -0.0055(10) 0.0138(9) 0.0029(9)
C60 0.0403(12) 0.0418(13) 0.0467(12) -0.0121(10) 0.0160(10) -0.0032(9)
C21 0.0514(14) 0.0560(15) 0.0417(12) 0.0103(10) 0.0261(11) 0.0024(11)
C59 0.0568(15) 0.0420(14) 0.0665(16) 0.0114(11) 0.0329(13) -0.0033(11)
C29 0.082(2) 0.0738(19) 0.0351(12) -0.0139(12) -0.0186(12) 0.0266(16)
C13 0.0384(13) 0.079(2) 0.098(2) 0.0543(18) -0.0220(14) -0.0126(13)
C36 0.0387(13) 0.0702(19) 0.100(2) -0.0138(16) 0.0329(14) 0.0085(13)
C37A 0.092(2) 0.122(2) 0.098(2) -0.0414(17) 0.0242(17) 0.0149(17)
C37 0.078(4) 0.077(4) 0.083(4) -0.006(2) 0.018(2) -0.006(2)

loop_
_atom_type_symbol
_atom_type_description
_atom_type_scat_dispersion_real
_atom_type_scat_dispersion_imag
_atom_type_scat_source
C C 0.0181 0.0091 'International Tables Vol C Tables 4.2.6.8 and 6.1.1.4'
H H 0.0000 0.0000 'International Tables Vol C Tables 4.2.6.8 and 6.1.1.4'
N N 0.0311 0.0180 'International Tables Vol C Tables 4.2.6.8 and 6.1.1.4'
Ni Ni -3.0029 0.5091 'International Tables Vol C Tables 4.2.6.8 and 6.1.1.4'
Ga Ga -1.2846 0.7763 'International Tables Vol C Tables 4.2.6.8 and 6.1.1.4'

loop_
_exptl_crystal_face_index_h
_exptl_crystal_face_index_k
_exptl_crystal_face_index_l
_exptl_crystal_face_perp_dist
-1 0 15 0.0740
-16 0 5 0.0510
14 1 5 0.0254
15 2 1 0.0390
-1 -7 3 0.1569
-3 -7 -4 0.1714
16 0 1 0.0197
1 0 -15 0.0700
-15 0 -3 0.0447
2 7 0 0.2000

loop_
_geom_angle_atom_site_label_1
_geom_angle_atom_site_label_2
_geom_angle_atom_site_label_3
_geom_angle
N2 Ga1 Ni1 145.75(4)
N2 Ga1 N1 92.09(6)
N1 Ga1 Ni1 122.12(4)
C2 Ni1 Ga1 138.93(4)
C2 Ni1 C4 64.90(6)
C2 Ni1 C5 64.72(6)
C4 Ni1 Ga1 138.46(5)
C4 Ni1 C5 38.15(6)
C3 Ni1 Ga1 130.00(5)
C3 Ni1 C2 39.01(6)
C3 Ni1 C4 38.94(6)
C3 Ni1 C5 64.81(6)
C3 Ni1 C1 64.99(6)
C5 Ni1 Ga1 156.32(4)
C1 Ni1 Ga1 157.11(5)
C1 Ni1 C2 38.63(6)
C1 Ni1 C4 64.43(6)
C1 Ni1 C5 38.58(6)
C46 N2 Ga1 125.39(12)
C46 N2 C63 116.98(14)
C63 N2 Ga1 117.52(11)
C48 N1 Ga1 127.43(11)
C48 N1 C51 119.50(14)
C51 N1 Ga1 113.02(11)
C3 C2 Ni1 69.96(9)
C3 C2 C14 128.42(15)
C14 C2 Ni1 129.45(12)
C1 C2 Ni1 70.44(9)
C1 C2 C3 107.47(14)
C1 C2 C14 123.85(15)
C3 C4 Ni1 69.62(9)
C3 C4 C30 128.15(15)
C5 C4 Ni1 71.19(9)
C5 C4 C3 108.23(14)
C5 C4 C30 123.33(14)
C30 C4 Ni1 129.64(12)
C2 C3 Ni1 71.03(9)
C2 C3 C4 107.74(14)
C2 C3 C22 127.82(15)
C4 C3 Ni1 71.44(9)
C4 C3 C22 124.33(15)
C22 C3 Ni1 125.95(12)
N1 C48 C47 122.54(15)
N1 C48 C50 120.19(15)
C47 C48 C50 117.27(15)
C48 C47 H47 116.2
C46 C47 C48 127.64(16)
C46 C47 H47 116.2
C39 C38 C5 119.58(15)
C43 C38 C5 122.66(15)
C43 C38 C39 117.71(15)
C15 C14 C2 119.86(15)
C19 C14 C2 122.93(16)
C19 C14 C15 117.20(15)
C4 C5 Ni1 70.66(9)
C4 C5 C38 126.04(15)
C4 C5 C1 107.86(14)
C38 C5 Ni1 132.49(12)
C1 C5 Ni1 69.83(9)
C1 C5 C38 125.39(15)
N2 C46 C47 124.29(16)
N2 C46 C49 119.20(15)
C47 C46 C49 116.47(15)
C56 C51 N1 119.22(14)
C52 C51 N1 118.70(15)
C52 C51 C56 122.04(16)
C35 C30 C4 121.06(16)
C31 C30 C4 121.01(16)
C31 C30 C35 117.69(16)
C68 C63 N2 120.06(15)
C68 C63 C64 121.48(16)
C64 C63 N2 118.43(15)
C2 C1 Ni1 70.93(9)
C2 C1 C5 108.67(14)
C2 C1 C6 125.94(14)
C5 C1 Ni1 71.59(9)
C5 C1 C6 125.16(14)
C6 C1 Ni1 127.70(12)
C7 C6 C1 121.12(15)
C11 C6 C1 121.42(15)
C11 C6 C7 117.45(16)
C51 C56 C57 121.57(15)
C55 C56 C51 117.72(16)
C55 C56 C57 120.69(16)
C63 C68 C72 121.59(16)
C67 C68 C63 117.97(16)
C67 C68 C72 120.44(16)
C30 C35 H35 119.5
C34 C35 C30 121.02(18)
C34 C35 H35 119.5
C6 C7 H7 119.6
C8 C7 C6 120.89(17)
C8 C7 H7 119.6
C63 C64 C69 121.72(16)
C65 C64 C63 117.91(17)
C65 C64 C69 120.36(16)
C22 C23 H23 119.5
C24 C23 H23 119.5
C24 C23 C22 120.93(17)
C14 C15 H15 119.3
C16 C15 C14 121.34(17)
C16 C15 H15 119.3
C38 C39 H39 119.6
C40 C39 C38 120.86(17)
C40 C39 H39 119.6
C14 C19 H19 119.5
C18 C19 C14 121.03(17)
C18 C19 H19 119.5
C23 C22 C3 121.58(15)
C23 C22 C27 117.39(16)
C27 C22 C3 120.96(15)
C51 C52 C58 122.10(16)
C53 C52 C51 117.55(16)
C53 C52 C58 120.28(15)
C38 C43 H43 119.7
C42 C43 C38 120.64(17)
C42 C43 H43 119.7
C7 C8 H8 119.4
C7 C8 C9 121.24(17)
C9 C8 H8 119.4
C6 C11 H11 119.3
C10 C11 C6 121.37(17)
C10 C11 H11 119.3
C11 C10 H10 119.3
C11 C10 C9 121.30(18)
C9 C10 H10 119.3
C22 C27 H27 119.5
C26 C27 C22 121.07(17)
C26 C27 H27 119.5
C40 C41 C44 120.33(18)
C42 C41 C40 117.54(16)
C42 C41 C44 122.08(18)
C26 C25 C28 121.14(18)
C24 C25 C26 117.36(17)
C24 C25 C28 121.49(18)
C56 C57 H57 107.4
C56 C57 C62 110.91(15)
C56 C57 C61 112.78(16)
C62 C57 H57 107.4
C62 C57 C61 110.62(16)
C61 C57 H57 107.4
C8 C9 C12 121.09(17)
C10 C9 C8 117.66(17)
C10 C9 C12 121.20(18)
C39 C40 C41 121.58(17)
C39 C40 H40 119.2
C41 C40 H40 119.2
C52 C53 H53 119.3
C54 C53 C52 121.30(17)
C54 C53 H53 119.3
C48 C50 H50A 109.5
C48 C50 H50B 109.5
C48 C50 H50C 109.5
H50A C50 H50B 109.5
H50A C50 H50C 109.5
H50B C50 H50C 109.5
C67 C66 H66 120.1
C67 C66 C65 119.82(17)
C65 C66 H66 120.1
C27 C26 C25 121.40(17)
C27 C26 H26 119.3
C25 C26 H26 119.3
C43 C42 H42 119.2
C41 C42 C43 121.66(17)
C41 C42 H42 119.2
C68 C67 H67 119.3
C66 C67 C68 121.40(17)
C66 C67 H67 119.3
C56 C55 H55 119.4
C54 C55 C56 121.17(17)
C54 C55 H55 119.4
C52 C58 H58 107.8
C52 C58 C59 110.49(17)
C60 C58 C52 112.95(16)
C60 C58 H58 107.8
C60 C58 C59 109.80(17)
C59 C58 H58 107.8
C64 C65 H65 119.3
C66 C65 C64 121.37(17)
C66 C65 H65 119.3
C23 C24 C25 121.80(17)
C23 C24 H24 119.1
C25 C24 H24 119.1
C15 C16 H16 119.3
C15 C16 C17 121.36(17)
C17 C16 H16 119.3
C68 C72 H72 107.3
C68 C72 C74 110.69(15)
C68 C72 C73 113.46(16)
C74 C72 H72 107.3
C73 C72 H72 107.3
C73 C72 C74 110.53(16)
C19 C18 H18 119.1
C19 C18 C17 121.71(17)
C17 C18 H18 119.1
C16 C17 C18 117.33(16)
C16 C17 C20 121.08(18)
C18 C17 C20 121.55(18)
C30 C31 H31 119.5
C32 C31 C30 120.94(18)
C32 C31 H31 119.5
C64 C69 H69 107.7
C64 C69 C70 113.16(16)
C71 C69 C64 110.37(17)
C71 C69 H69 107.7
C71 C69 C70 110.10(16)
C70 C69 H69 107.7
C53 C54 C55 120.20(17)
C53 C54 H54 119.9
C55 C54 H54 119.9
C41 C44 H44A 109.1
C41 C44 H44B 109.1
C41 C44 C45 112.48(16)
H44A C44 H44B 107.8
C45 C44 H44A 109.1
C45 C44 H44B 109.1
C46 C49 H49A 109.5
C46 C49 H49B 109.5
C46 C49 H49C 109.5
H49A C49 H49B 109.5
H49A C49 H49C 109.5
H49B C49 H49C 109.5
C35 C34 H34 119.4
C35 C34 C33 121.25(19)
C33 C34 H34 119.4
C9 C12 H12A 108.8
C9 C12 H12B 108.8
H12A C12 H12B 107.7
C13 C12 C9 113.69(18)
C13 C12 H12A 108.8
C13 C12 H12B 108.8
C44 C45 H45A 109.5
C44 C45 H45B 109.5
C44 C45 H45C 109.5
H45A C45 H45B 109.5
H45A C45 H45C 109.5
H45B C45 H45C 109.5
C25 C28 H28A 108.8
C25 C28 H28B 108.8
H28A C28 H28B 107.7
C29 C28 C25 113.75(19)
C29 C28 H28A 108.8
C29 C28 H28B 108.8
C72 C74 H74A 109.5
C72 C74 H74B 109.5
C72 C74 H74C 109.5
H74A C74 H74B 109.5
H74A C74 H74C 109.5
H74B C74 H74C 109.5
C57 C62 H62A 109.5
C57 C62 H62B 109.5
C57 C62 H62C 109.5
H62A C62 H62B 109.5
H62A C62 H62C 109.5
H62B C62 H62C 109.5
C57 C61 H61A 109.5
C57 C61 H61B 109.5
C57 C61 H61C 109.5
H61A C61 H61B 109.5
H61A C61 H61C 109.5
H61B C61 H61C 109.5
C72 C73 H73A 109.5
C72 C73 H73B 109.5
C72 C73 H73C 109.5
H73A C73 H73B 109.5
H73A C73 H73C 109.5
H73B C73 H73C 109.5
C69 C71 H71A 109.5
C69 C71 H71B 109.5
C69 C71 H71C 109.5
H71A C71 H71B 109.5
H71A C71 H71C 109.5
H71B C71 H71C 109.5
C69 C70 H70A 109.5
C69 C70 H70B 109.5
C69 C70 H70C 109.5
H70A C70 H70B 109.5
H70A C70 H70C 109.5
H70B C70 H70C 109.5
C31 C32 H32 119.4
C31 C32 C33 121.2(2)
C33 C32 H32 119.4
C17 C20 H20A 109.0
C17 C20 H20B 109.0
C17 C20 C21 112.81(17)
H20A C20 H20B 107.8
C21 C20 H20A 109.0
C21 C20 H20B 109.0
C34 C33 C32 117.91(18)
C34 C33 C36 120.2(2)
C32 C33 C36 121.9(2)
C58 C60 H60A 109.5
C58 C60 H60B 109.5
C58 C60 H60C 109.5
H60A C60 H60B 109.5
H60A C60 H60C 109.5
H60B C60 H60C 109.5
C20 C21 H21A 109.5
C20 C21 H21B 109.5
C20 C21 H21C 109.5
H21A C21 H21B 109.5
H21A C21 H21C 109.5
H21B C21 H21C 109.5
C58 C59 H59A 109.5
C58 C59 H59B 109.5
C58 C59 H59C 109.5
H59A C59 H59B 109.5
H59A C59 H59C 109.5
H59B C59 H59C 109.5
C28 C29 H29A 109.5
C28 C29 H29B 109.5
C28 C29 H29C 109.5
H29A C29 H29B 109.5
H29A C29 H29C 109.5
H29B C29 H29C 109.5
C12 C13 H13A 109.5
C12 C13 H13B 109.5
C12 C13 H13C 109.5
H13A C13 H13B 109.5
H13A C13 H13C 109.5
H13B C13 H13C 109.5
C33 C36 H36A 108.0
C33 C36 H36B 108.0
C33 C36 H36C 107.3
C33 C36 H36D 107.3
H36A C36 H36B 107.2
H36C C36 H36D 106.9
C37A C36 C33 117.2(3)
C37A C36 H36A 108.0
C37A C36 H36B 108.0
C37 C36 C33 120.0(7)
C37 C36 H36C 107.3
C37 C36 H36D 107.3
C36 C37A H37A 109.5
C36 C37A H37B 109.5
C36 C37A H37C 109.5
H37A C37A H37B 109.5
H37A C37A H37C 109.5
H37B C37A H37C 109.5
C36 C37 H37D 109.5
C36 C37 H37E 109.5
C36 C37 H37F 109.5
H37D C37 H37E 109.5
H37D C37 H37F 109.5
H37E C37 H37F 109.5

loop_
_geom_bond_atom_site_label_1
_geom_bond_atom_site_label_2
_geom_bond_distance
Ga1 Ni1 2.2915(3)
Ga1 N2 1.9727(14)
Ga1 N1 1.9807(14)
Ni1 C2 2.1679(16)
Ni1 C4 2.1778(16)
Ni1 C3 2.1535(16)
Ni1 C5 2.1847(16)
Ni1 C1 2.1613(16)
N2 C46 1.345(2)
N2 C63 1.449(2)
N1 C48 1.325(2)
N1 C51 1.442(2)
C2 C3 1.443(2)
C2 C14 1.489(2)
C2 C1 1.432(2)
C4 C3 1.444(2)
C4 C5 1.426(2)
C4 C30 1.484(2)
C3 C22 1.484(2)
C48 C47 1.398(2)
C48 C50 1.507(2)
C47 H47 0.9300
C47 C46 1.392(2)
C38 C5 1.482(2)
C38 C39 1.401(2)
C38 C43 1.394(2)
C14 C15 1.398(3)
C14 C19 1.392(2)
C5 C1 1.436(2)
C46 C49 1.507(2)
C51 C56 1.408(2)
C51 C52 1.401(2)
C30 C35 1.395(3)
C30 C31 1.390(3)
C63 C68 1.404(2)
C63 C64 1.405(2)
C1 C6 1.484(2)
C6 C7 1.397(2)
C6 C11 1.388(3)
C56 C57 1.524(2)
C56 C55 1.388(3)
C68 C67 1.392(3)
C68 C72 1.523(2)
C35 H35 0.9300
C35 C34 1.383(3)
C7 H7 0.9300
C7 C8 1.388(3)
C64 C65 1.393(3)
C64 C69 1.529(3)
C23 H23 0.9300
C23 C22 1.395(2)
C23 C24 1.386(3)
C15 H15 0.9300
C15 C16 1.386(2)
C39 H39 0.9300
C39 C40 1.384(3)
C19 H19 0.9300
C19 C18 1.387(3)
C22 C27 1.402(3)
C52 C53 1.393(3)
C52 C58 1.526(2)
C43 H43 0.9300
C43 C42 1.392(2)
C8 H8 0.9300
C8 C9 1.389(3)
C11 H11 0.9300
C11 C10 1.383(3)
C10 H10 0.9300
C10 C9 1.387(3)
C27 H27 0.9300
C27 C26 1.385(3)
C41 C40 1.389(3)
C41 C42 1.386(3)
C41 C44 1.511(2)
C25 C26 1.393(3)
C25 C24 1.388(3)
C25 C28 1.511(3)
C57 H57 0.9800
C57 C62 1.529(3)
C57 C61 1.530(3)
C9 C12 1.517(3)
C40 H40 0.9300
C53 H53 0.9300
C53 C54 1.379(3)
C50 H50A 0.9600
C50 H50B 0.9600
C50 H50C 0.9600
C66 H66 0.9300
C66 C67 1.379(3)
C66 C65 1.380(3)
C26 H26 0.9300
C42 H42 0.9300
C67 H67 0.9300
C55 H55 0.9300
C55 C54 1.380(3)
C58 H58 0.9800
C58 C60 1.517(3)
C58 C59 1.531(3)
C65 H65 0.9300
C24 H24 0.9300
C16 H16 0.9300
C16 C17 1.387(3)
C72 H72 0.9800
C72 C74 1.527(3)
C72 C73 1.525(3)
C18 H18 0.9300
C18 C17 1.390(3)
C17 C20 1.516(3)
C31 H31 0.9300
C31 C32 1.386(3)
C69 H69 0.9800
C69 C71 1.520(3)
C69 C70 1.530(3)
C54 H54 0.9300
C44 H44A 0.9700
C44 H44B 0.9700
C44 C45 1.518(3)
C49 H49A 0.9600
C49 H49B 0.9600
C49 H49C 0.9600
C34 H34 0.9300
C34 C33 1.384(3)
C12 H12A 0.9700
C12 H12B 0.9700
C12 C13 1.513(4)
C45 H45A 0.9600
C45 H45B 0.9600
C45 H45C 0.9600
C28 H28A 0.9700
C28 H28B 0.9700
C28 C29 1.495(3)
C74 H74A 0.9600
C74 H74B 0.9600
C74 H74C 0.9600
C62 H62A 0.9600
C62 H62B 0.9600
C62 H62C 0.9600
C61 H61A 0.9600
C61 H61B 0.9600
C61 H61C 0.9600
C73 H73A 0.9600
C73 H73B 0.9600
C73 H73C 0.9600
C71 H71A 0.9600
C71 H71B 0.9600
C71 H71C 0.9600
C70 H70A 0.9600
C70 H70B 0.9600
C70 H70C 0.9600
C32 H32 0.9300
C32 C33 1.388(3)
C20 H20A 0.9700
C20 H20B 0.9700
C20 C21 1.524(3)
C33 C36 1.511(3)
C60 H60A 0.9600
C60 H60B 0.9600
C60 H60C 0.9600
C21 H21A 0.9600
C21 H21B 0.9600
C21 H21C 0.9600
C59 H59A 0.9600
C59 H59B 0.9600
C59 H59C 0.9600
C29 H29A 0.9600
C29 H29B 0.9600
C29 H29C 0.9600
C13 H13A 0.9600
C13 H13B 0.9600
C13 H13C 0.9600
C36 H36A 0.9700
C36 H36B 0.9700
C36 H36C 0.9700
C36 H36D 0.9700
C36 C37A 1.391(6)
C36 C37 1.274(14)
C37A H37A 0.9600
C37A H37B 0.9600
C37A H37C 0.9600
C37 H37D 0.9600
C37 H37E 0.9600
C37 H37F 0.9600

loop_
_geom_torsion_atom_site_label_1
_geom_torsion_atom_site_label_2
_geom_torsion_atom_site_label_3
_geom_torsion_atom_site_label_4
_geom_torsion
Ga1 N2 C46 C47 -4.3(2)
Ga1 N2 C46 C49 178.10(11)
Ga1 N2 C63 C68 -93.73(17)
Ga1 N2 C63 C64 87.90(17)
Ga1 N1 C48 C47 -2.3(2)
Ga1 N1 C48 C50 176.59(12)
Ga1 N1 C51 C56 100.68(15)
Ga1 N1 C51 C52 -76.78(17)
Ni1 C2 C3 C4 -62.40(11)
Ni1 C2 C3 C22 121.27(17)
Ni1 C2 C14 C15 140.09(14)
Ni1 C2 C14 C19 -40.8(2)
Ni1 C2 C1 C5 62.00(11)
Ni1 C2 C1 C6 -123.27(16)
Ni1 C4 C3 C2 62.13(11)
Ni1 C4 C3 C22 -121.37(16)
Ni1 C4 C5 C38 129.05(16)
Ni1 C4 C5 C1 -60.19(11)
Ni1 C4 C30 C35 -38.3(2)
Ni1 C4 C30 C31 147.38(15)
Ni1 C3 C22 C23 128.21(15)
Ni1 C3 C22 C27 -55.0(2)
Ni1 C5 C1 C2 -61.59(11)
Ni1 C5 C1 C6 123.64(16)
Ni1 C1 C6 C7 145.12(14)
Ni1 C1 C6 C11 -35.1(2)
N2 C63 C68 C67 179.61(16)
N2 C63 C68 C72 -1.1(3)
N2 C63 C64 C65 -179.24(16)
N2 C63 C64 C69 2.0(3)
N1 C48 C47 C46 7.8(3)
N1 C51 C56 C57 1.7(2)
N1 C51 C56 C55 -176.96(16)
N1 C51 C52 C53 176.00(16)
N1 C51 C52 C58 -7.1(2)
C2 C3 C22 C23 35.1(3)
C2 C3 C22 C27 -148.11(17)
C2 C14 C15 C16 177.19(16)
C2 C14 C19 C18 -177.12(17)
C2 C1 C6 C7 -121.99(19)
C2 C1 C6 C11 57.8(2)
C4 C3 C22 C23 -140.69(17)
C4 C3 C22 C27 36.1(2)
C4 C5 C1 Ni1 60.72(11)
C4 C5 C1 C2 -0.87(18)
C4 C5 C1 C6 -175.64(15)
C4 C30 C35 C34 -173.96(17)
C4 C30 C31 C32 173.99(19)
C3 C2 C14 C15 -124.97(19)
C3 C2 C14 C19 54.1(3)
C3 C2 C1 Ni1 -60.45(11)
C3 C2 C1 C5 1.55(18)
C3 C2 C1 C6 176.27(15)
C3 C4 C5 Ni1 60.03(11)
C3 C4 C5 C38 -170.92(15)
C3 C4 C5 C1 -0.16(18)
C3 C4 C30 C35 -132.67(19)
C3 C4 C30 C31 53.0(3)
C3 C22 C27 C26 -174.82(17)
C48 N1 C51 C56 -81.7(2)
C48 N1 C51 C52 100.79(19)
C48 C47 C46 N2 -4.2(3)
C48 C47 C46 C49 173.44(16)
C38 C5 C1 Ni1 -128.44(16)
C38 C5 C1 C2 169.97(15)
C38 C5 C1 C6 -4.8(3)
C38 C39 C40 C41 0.2(3)
C38 C43 C42 C41 0.7(3)
C14 C2 C3 Ni1 -125.03(17)
C14 C2 C3 C4 172.58(16)
C14 C2 C3 C22 -3.8(3)
C14 C2 C1 Ni1 125.01(16)
C14 C2 C1 C5 -172.99(15)
C14 C2 C1 C6 1.7(3)
C14 C15 C16 C17 0.5(3)
C14 C19 C18 C17 -0.6(3)
C5 C4 C3 Ni1 -61.02(11)
C5 C4 C3 C2 1.12(18)
C5 C4 C3 C22 177.61(15)
C5 C4 C30 C35 54.2(2)
C5 C4 C30 C31 -120.12(19)
C5 C38 C39 C40 177.72(16)
C5 C38 C43 C42 -178.07(16)
C5 C1 C6 C7 51.9(2)
C5 C1 C6 C11 -128.34(18)
C46 N2 C63 C68 89.8(2)
C46 N2 C63 C64 -88.57(19)
C51 N1 C48 C47 -179.52(15)
C51 N1 C48 C50 -0.6(2)
C51 C56 C57 C62 -98.4(2)
C51 C56 C57 C61 136.94(18)
C51 C56 C55 C54 0.8(3)
C51 C52 C53 C54 1.2(3)
C51 C52 C58 C60 128.40(19)
C51 C52 C58 C59 -108.2(2)
C30 C4 C3 Ni1 125.01(17)
C30 C4 C3 C2 -172.86(16)
C30 C4 C3 C22 3.6(3)
C30 C4 C5 Ni1 -125.64(16)
C30 C4 C5 C38 3.4(3)
C30 C4 C5 C1 174.17(15)
C30 C35 C34 C33 0.0(3)
C30 C31 C32 C33 0.0(3)
C63 N2 C46 C47 171.89(15)
C63 N2 C46 C49 -5.7(2)
C63 C68 C67 C66 0.0(3)
C63 C68 C72 C74 92.5(2)
C63 C68 C72 C73 -142.57(18)
C63 C64 C65 C66 -0.7(3)
C63 C64 C69 C71 -94.5(2)
C63 C64 C69 C70 141.59(18)
C1 C2 C3 Ni1 60.76(11)
C1 C2 C3 C4 -1.64(18)
C1 C2 C3 C22 -177.97(16)
C1 C2 C14 C15 48.4(2)
C1 C2 C14 C19 -132.52(18)
C1 C6 C7 C8 -178.14(16)
C1 C6 C11 C10 178.43(17)
C6 C7 C8 C9 -0.1(3)
C6 C11 C10 C9 -0.5(3)
C56 C51 C52 C53 -1.4(3)
C56 C51 C52 C58 175.47(16)
C56 C55 C54 C53 -1.0(3)
C68 C63 C64 C65 2.4(3)
C68 C63 C64 C69 -176.38(17)
C35 C30 C31 C32 -0.5(3)
C35 C34 C33 C32 -0.6(3)
C35 C34 C33 C36 180.0(2)
C7 C6 C11 C10 -1.8(3)
C7 C8 C9 C10 -2.2(3)
C7 C8 C9 C12 175.31(17)
C64 C63 C68 C67 -2.1(3)
C64 C63 C68 C72 177.20(16)
C23 C22 C27 C26 2.1(3)
C15 C14 C19 C18 2.0(3)
C15 C16 C17 C18 0.9(3)
C15 C16 C17 C20 -176.65(18)
C39 C38 C5 Ni1 140.25(15)
C39 C38 C5 C4 43.9(2)
C39 C38 C5 C1 -125.33(18)
C39 C38 C43 C42 -0.7(3)
C19 C14 C15 C16 -2.0(3)
C19 C18 C17 C16 -0.9(3)
C19 C18 C17 C20 176.69(18)
C22 C23 C24 C25 -1.4(3)
C22 C27 C26 C25 -2.2(3)
C52 C51 C56 C57 179.05(16)
C52 C51 C56 C55 0.4(3)
C52 C53 C54 C55 -0.1(3)
C43 C38 C5 Ni1 -42.4(2)
C43 C38 C5 C4 -138.81(18)
C43 C38 C5 C1 52.0(2)
C43 C38 C39 C40 0.3(3)
C8 C9 C12 C13 -135.2(2)
C11 C6 C7 C8 2.1(3)
C11 C10 C9 C8 2.5(3)
C11 C10 C9 C12 -175.00(18)
C10 C9 C12 C13 42.2(3)
C57 C56 C55 C54 -177.86(18)
C40 C41 C42 C43 -0.2(3)
C40 C41 C44 C45 82.2(2)
C53 C52 C58 C60 -54.8(2)
C53 C52 C58 C59 68.6(2)
C50 C48 C47 C46 -171.19(16)
C26 C25 C24 C23 1.3(3)
C26 C25 C28 C29 76.6(3)
C42 C41 C40 C39 -0.2(3)
C42 C41 C44 C45 -95.3(2)
C67 C68 C72 C74 -88.3(2)
C67 C68 C72 C73 36.7(2)
C67 C66 C65 C64 -1.3(3)
C55 C56 C57 C62 80.2(2)
C55 C56 C57 C61 -44.5(2)
C58 C52 C53 C54 -175.72(18)
C65 C64 C69 C71 86.7(2)
C65 C64 C69 C70 -37.2(3)
C65 C66 C67 C68 1.7(3)
C24 C23 C22 C3 176.59(16)
C24 C23 C22 C27 -0.3(3)
C24 C25 C26 C27 0.5(3)
C24 C25 C28 C29 -102.4(3)
C16 C17 C20 C21 83.6(2)
C72 C68 C67 C66 -179.29(18)
C18 C17 C20 C21 -93.9(2)
C31 C30 C35 C34 0.5(3)
C31 C32 C33 C34 0.6(3)
C31 C32 C33 C36 -179.9(2)
C69 C64 C65 C66 178.12(18)
C44 C41 C40 C39 -177.82(18)
C44 C41 C42 C43 177.33(17)
C34 C33 C36 C37A -62.1(5)
C34 C33 C36 C37 -129.1(9)
C28 C25 C26 C27 -178.60(18)
C28 C25 C24 C23 -179.59(18)
C32 C33 C36 C37A 118.4(4)
C32 C33 C36 C37 51.4(9)

loop_
_exptl_oxdiff_crystal_face_indexfrac_h
_exptl_oxdiff_crystal_face_indexfrac_k
_exptl_oxdiff_crystal_face_indexfrac_l
_exptl_oxdiff_crystal_face_x
_exptl_oxdiff_crystal_face_y
_exptl_oxdiff_crystal_face_z
-0.9930 -0.0003 14.9883 -0.8188 0.5525 -0.2450
-15.9927 -0.0047 5.0080 -0.7672 -0.6726 0.0263
13.9977 1.0035 4.9853 0.1997 0.9397 -0.3126
14.9955 2.0031 0.9880 0.4616 0.8041 -0.3846
-0.9977 -6.9958 2.9977 -0.3319 0.2655 0.8818
-3.0002 -6.9963 -3.9950 -0.0276 -0.1273 1.0132
15.9953 0.0047 0.9870 0.4523 0.9155 -0.1271
0.9930 0.0003 -14.9883 0.8188 -0.5525 0.2450
-14.9966 -0.0044 -2.9861 -0.3158 -0.9418 0.1538
1.9987 6.9960 -0.0009 0.2060 -0.0893 -0.9391
